data_2202895
loop_
_publ_author_name
'Francisco J. Mart\'inez-Mart\'inez'
'Efr\'en V. Garc\'ia-B\'aez'
'Herbert H\"opfl'
'Itzia I. Padilla-Mart\'inez'

_publ_section_title
;The
 2-aminobenzothiazole--<i>N</i>-benzyl-2-oxo-2<i>H</i>-1-benzopyran-3-carboxamide
 (1/1) donor--acceptor complex
;
_journal_issue 11
_journal_name_full 'Acta Crystallographica Section E'
_journal_page_first o1628
_journal_page_last o1630
_journal_paper_doi 10.1107/S160053680302155X
_journal_volume 59
_journal_year 2003
_chemical_formula_iupac 'C7 H6 N2 S, C17 H13 N O3'
_chemical_formula_moiety 'C7 H6 N2 S, C17 H13 N O3'
_chemical_formula_sum 'C24 H19 N3 O3 S'
_chemical_formula_weight 429.49
_chemical_name_systematic
;
2-aminobenzothiazole--N-benzyl-2-oxo-2H-1-benzopyran-3-carboxamide (1/1)
;
_space_group_IT_number 2
_symmetry_cell_setting triclinic
_symmetry_space_group_name_Hall '-P 1'
_symmetry_space_group_name_H-M 'P -1'
_atom_sites_solution_hydrogens geom
_atom_sites_solution_primary direct
_atom_sites_solution_secondary difmap
_audit_creation_method 'SHELXL-CIF-file updated by CIFRTF'
_cell_angle_alpha 104.903(5)
_cell_angle_beta 93.392(5)
_cell_angle_gamma 94.425(5)
_cell_formula_units_Z 2
_cell_length_a 6.833(2)
_cell_length_b 12.526(4)
_cell_length_c 12.786(4)
_cell_measurement_reflns_used 600
_cell_measurement_temperature 293(2)
_cell_measurement_theta_max 25.00
_cell_measurement_theta_min 20.00
_cell_volume 1050.8(6)
_computing_cell_refinement SMART
_computing_data_collection 'SMART (Bruker, 2000)'
_computing_data_reduction 'SAINT (Bruker, 2000)'
_computing_molecular_graphics 'SHELXTL (Bruker, 2000)'
_computing_publication_material 'SHELXL97 and WinGX-2003 (Farrugia, 1999)'
_computing_structure_refinement 'SHELXL97 (Sheldrick, 1997)'
_computing_structure_solution 'SHELXS97 (Sheldrick, 1997)'
_diffrn_ambient_temperature 293(2)
_diffrn_measured_fraction_theta_full 0.991
_diffrn_measured_fraction_theta_max 0.991
_diffrn_measurement_device 'Bruker SMART area-detector'
_diffrn_measurement_method '\f and \w'
_diffrn_radiation_monochromator graphite
_diffrn_radiation_type MoK\a
_diffrn_radiation_wavelength 0.71073
_diffrn_reflns_av_R_equivalents 0.0348
_diffrn_reflns_limit_h_max 8
_diffrn_reflns_limit_h_min -8
_diffrn_reflns_limit_k_max 16
_diffrn_reflns_limit_k_min -16
_diffrn_reflns_limit_l_max 16
_diffrn_reflns_limit_l_min -16
_diffrn_reflns_number 11581
_diffrn_reflns_theta_full 27.52
_diffrn_reflns_theta_max 27.52
_diffrn_reflns_theta_min 1.65
_diffrn_standards_decay_% 5
_diffrn_standards_number 0
_exptl_absorpt_coefficient_mu 0.186
_exptl_absorpt_correction_T_max 0.967
_exptl_absorpt_correction_T_min 0.946
_exptl_absorpt_correction_type multi-scan
_exptl_absorpt_process_details '(SADABS; Sheldrick, 1996)'
_exptl_crystal_colour yellow
_exptl_crystal_density_diffrn 1.357
_exptl_crystal_density_method 'not measured'
_exptl_crystal_description needless
_exptl_crystal_F_000 448
_exptl_crystal_size_max 0.38
_exptl_crystal_size_mid 0.20
_exptl_crystal_size_min 0.17
_refine_diff_density_max 0.282
_refine_diff_density_min -0.280
_refine_ls_extinction_method none
_refine_ls_goodness_of_fit_ref 0.987
_refine_ls_hydrogen_treatment constr
_refine_ls_matrix_type full
_refine_ls_number_parameters 280
_refine_ls_number_reflns 4674
_refine_ls_number_restraints 0
_refine_ls_restrained_S_all 0.987
_refine_ls_R_factor_all 0.1133
_refine_ls_R_factor_gt 0.0510
_refine_ls_shift/su_max 0.001
_refine_ls_shift/su_mean 0.001
_refine_ls_structure_factor_coef Fsqd
_refine_ls_weighting_details 'calc w = 1/[\s^2^(Fo^2^)+(0.0722P)^2^] where P = (Fo^2^+2Fc^2^)/3'
_refine_ls_weighting_scheme calc
_refine_ls_wR_factor_gt 0.1331
_refine_ls_wR_factor_ref 0.1496
_reflns_number_gt 2251
_reflns_number_total 4674
_reflns_threshold_expression I>2\s(I)
_cod_data_source_file su6036.cif
_cod_data_source_block I
_cod_depositor_comments
;
The following automatic conversions were performed:
'_symmetry_cell_setting' value 'Triclinic' changed to 'triclinic'
according to '/home/saulius/struct/CIF-dictionaries/cif_core.dic'
dictionary named 'cif_core.dic' version 2.4.1 from 2010-06-29.

Automatic conversion script
Id: cif_fix_enum 1527 2010-12-29 10:47:43Z saulius 

The following automatic conversions were performed:

'_symmetry_cell_setting' value 'Triclinic' changed to 'triclinic'
according to /home/saulius/struct/CIF-dictionaries/cif_core.dic
dictionary named 'cif_core.dic' version 2.4.1 from 2010-06-29.

Automatic conversion script
Id: cif_fix_values 1715 2011-07-08 13:25:40Z adriana 
;
_cod_original_cell_volume 1050.9(6)
_cod_database_code 2202895
_cod_database_fobs_code 2202895

loop_
_symmetry_equiv_pos_as_xyz
'x, y, z'
'-x, -y, -z'

loop_
_atom_site_label
_atom_site_fract_x
_atom_site_fract_y
_atom_site_fract_z
_atom_site_U_iso_or_equiv
_atom_site_adp_type
_atom_site_calc_flag
_atom_site_refinement_flags
_atom_site_occupancy
_atom_site_disorder_assembly
_atom_site_disorder_group
_atom_site_type_symbol
C2 -0.3709(4) 0.51277(19) 0.85583(19) 0.0623(6) Uani d . 1 . . C
C3 -0.1953(3) 0.48262(17) 0.79946(17) 0.0548(5) Uani d . 1 . . C
C4 -0.0188(3) 0.53273(18) 0.84417(17) 0.0592(6) Uani d . 1 . . C
H4A 0.0925 0.5120 0.8085 0.071 Uiso calc R 1 . . H
C5 0.1846(3) 0.6723(2) 0.9937(2) 0.0711(7) Uani d . 1 . . C
H5A 0.3000 0.6542 0.9610 0.085 Uiso calc R 1 . . H
C6 0.1931(4) 0.7527(2) 1.0889(2) 0.0807(8) Uani d . 1 . . C
H6A 0.3134 0.7908 1.1201 0.097 Uiso calc R 1 . . H
C7 0.0213(4) 0.7778(2) 1.1393(2) 0.0850(8) Uani d . 1 . . C
H7A 0.0276 0.8321 1.2048 0.102 Uiso calc R 1 . . H
C8 -0.1560(4) 0.7236(2) 1.0936(2) 0.0768(7) Uani d . 1 . . C
H8A -0.2706 0.7402 1.1276 0.092 Uiso calc R 1 . . H
C9 -0.1630(3) 0.64414(19) 0.99680(18) 0.0597(6) Uani d . 1 . . C
C10 0.0046(3) 0.61681(18) 0.94456(17) 0.0554(5) Uani d . 1 . . C
C11 -0.2060(4) 0.39340(19) 0.69482(19) 0.0660(6) Uani d . 1 . . C
C13 -0.4141(5) 0.2411(2) 0.5674(2) 0.0970(9) Uani d . 1 . . C
H13A -0.2887 0.2192 0.5417 0.116 Uiso calc R 1 . . H
H13B -0.4904 0.2589 0.5088 0.116 Uiso calc R 1 . . H
C14 -0.5218(4) 0.14762(18) 0.59939(17) 0.0606(6) Uani d . 1 . . C
C15 -0.4194(4) 0.0776(2) 0.6407(2) 0.0865(8) Uani d . 1 . . C
H15A -0.2825 0.0877 0.6466 0.104 Uiso calc R 1 . . H
C16 -0.5097(9) -0.0069(3) 0.6738(3) 0.1375(16) Uani d . 1 . . C
H16A -0.4371 -0.0535 0.7033 0.165 Uiso calc R 1 . . H
C17 -0.6997(8) -0.0204(4) 0.6631(4) 0.165(3) Uani d . 1 . . C
H17A -0.7588 -0.0791 0.6857 0.198 Uiso calc R 1 . . H
C18 -0.8210(6) 0.0410(6) 0.6228(4) 0.183(3) Uani d . 1 . . C
H18A -0.9574 0.0270 0.6162 0.220 Uiso calc R 1 . . H
C19 -0.7186(5) 0.1309(3) 0.5908(3) 0.1153(12) Uani d . 1 . . C
H19A -0.7915 0.1787 0.5633 0.138 Uiso calc R 1 . . H
C22 0.2421(3) 0.38882(19) 0.4329(2) 0.0603(6) Uani d . 1 . . C
C24 0.4941(4) 0.2560(2) 0.2090(2) 0.0748(7) Uani d . 1 . . C
H24A 0.6212 0.2913 0.2181 0.090 Uiso calc R 1 . . H
C25 0.4373(5) 0.1674(2) 0.1208(2) 0.0914(9) Uani d . 1 . . C
H25A 0.5282 0.1421 0.0711 0.110 Uiso calc R 1 . . H
C26 0.2468(5) 0.1147(2) 0.1044(2) 0.0978(9) Uani d . 1 . . C
H26A 0.2109 0.0559 0.0434 0.117 Uiso calc R 1 . . H
C27 0.1122(5) 0.1498(2) 0.1783(2) 0.0883(8) Uani d . 1 . . C
H27A -0.0151 0.1147 0.1681 0.106 Uiso calc R 1 . . H
C28 0.1679(4) 0.2381(2) 0.26842(19) 0.0678(6) Uani d . 1 . . C
C29 0.3585(4) 0.29227(19) 0.28433(19) 0.0613(6) Uani d . 1 . . C
N12 -0.3809(3) 0.33853(16) 0.66013(16) 0.0803(6) Uani d . 1 . . N
H12A -0.4807 0.3616 0.6942 0.096 Uiso calc R 1 . . H
N22 0.2329(3) 0.46278(16) 0.52844(16) 0.0754(6) Uani d . 1 . . N
H22A 0.3340 0.5082 0.5576 0.090 Uiso calc R 1 . . H
H22B 0.1258 0.4649 0.5607 0.090 Uiso calc R 1 . . H
N23 0.3972(3) 0.37869(15) 0.37741(15) 0.0611(5) Uani d . 1 . . N
O1 -0.3445(2) 0.59201(13) 0.95274(12) 0.0666(4) Uani d . 1 . . O
O2 -0.5393(2) 0.47538(14) 0.82585(14) 0.0827(5) Uani d . 1 . . O
O11 -0.0557(3) 0.37227(14) 0.64813(14) 0.0871(5) Uani d . 1 . . O
S21 0.03307(9) 0.29719(5) 0.37472(6) 0.0759(3) Uani d . 1 . . S

loop_
_atom_site_aniso_label
_atom_site_aniso_U_11
_atom_site_aniso_U_22
_atom_site_aniso_U_33
_atom_site_aniso_U_12
_atom_site_aniso_U_13
_atom_site_aniso_U_23
C2 0.0667(16) 0.0599(15) 0.0601(15) 0.0020(12) 0.0086(13) 0.0161(13)
C3 0.0592(14) 0.0536(13) 0.0556(13) 0.0066(11) 0.0154(11) 0.0191(11)
C4 0.0597(14) 0.0654(15) 0.0605(15) 0.0140(12) 0.0192(12) 0.0255(12)
C5 0.0568(15) 0.0915(18) 0.0675(17) 0.0044(13) 0.0097(13) 0.0250(15)
C6 0.0659(17) 0.097(2) 0.0725(18) -0.0072(14) -0.0012(14) 0.0158(16)
C7 0.084(2) 0.095(2) 0.0669(17) 0.0087(16) 0.0057(15) 0.0049(15)
C8 0.0666(17) 0.0935(19) 0.0635(16) 0.0122(14) 0.0115(13) 0.0059(15)
C9 0.0534(14) 0.0680(15) 0.0586(15) 0.0075(11) 0.0094(12) 0.0168(12)
C10 0.0546(14) 0.0613(14) 0.0531(13) 0.0064(11) 0.0084(11) 0.0189(11)
C11 0.0872(19) 0.0570(15) 0.0581(15) 0.0032(14) 0.0139(14) 0.0218(12)
C13 0.150(3) 0.0694(18) 0.0643(17) -0.0125(18) 0.0115(17) 0.0108(15)
C14 0.0740(17) 0.0534(14) 0.0488(13) 0.0045(12) -0.0052(11) 0.0059(11)
C15 0.100(2) 0.0809(19) 0.0718(18) 0.0119(17) -0.0120(15) 0.0110(16)
C16 0.264(6) 0.068(2) 0.087(2) 0.015(3) 0.017(3) 0.0311(19)
C17 0.177(5) 0.142(4) 0.133(4) -0.092(4) 0.083(4) -0.028(3)
C18 0.076(3) 0.244(7) 0.157(5) -0.029(3) 0.043(3) -0.073(5)
C19 0.070(2) 0.129(3) 0.127(3) 0.023(2) 0.003(2) -0.005(2)
C22 0.0618(15) 0.0570(14) 0.0643(15) 0.0007(11) 0.0040(12) 0.0219(12)
C24 0.0857(18) 0.0749(17) 0.0673(17) 0.0066(14) 0.0145(14) 0.0235(15)
C25 0.123(3) 0.085(2) 0.0725(19) 0.0177(18) 0.0312(18) 0.0241(17)
C26 0.133(3) 0.081(2) 0.0704(19) -0.0044(19) 0.0118(19) 0.0067(16)
C27 0.103(2) 0.0790(19) 0.0739(19) -0.0127(16) 0.0013(17) 0.0117(16)
C28 0.0754(17) 0.0625(15) 0.0657(16) -0.0011(12) 0.0034(13) 0.0201(13)
C29 0.0724(16) 0.0585(14) 0.0580(15) 0.0052(12) 0.0073(12) 0.0242(12)
N12 0.1044(17) 0.0568(12) 0.0717(14) -0.0077(12) 0.0150(12) 0.0054(11)
N22 0.0609(12) 0.0816(14) 0.0747(14) -0.0060(10) 0.0133(10) 0.0064(12)
N23 0.0584(12) 0.0659(12) 0.0604(12) -0.0008(9) 0.0073(10) 0.0204(10)
O1 0.0515(9) 0.0776(11) 0.0667(11) 0.0073(8) 0.0137(8) 0.0094(9)
O2 0.0579(10) 0.0907(13) 0.0888(12) -0.0081(9) 0.0089(9) 0.0081(10)
O11 0.0994(13) 0.0873(12) 0.0725(11) 0.0116(10) 0.0358(11) 0.0103(10)
S21 0.0644(4) 0.0759(5) 0.0809(5) -0.0087(3) 0.0071(3) 0.0128(4)

loop_
_atom_type_symbol
_atom_type_description
_atom_type_scat_dispersion_real
_atom_type_scat_dispersion_imag
_atom_type_scat_source
C C 0.0033 0.0016 'International Tables Vol C Tables 4.2.6.8 and 6.1.1.4'
H H 0.0000 0.0000 'International Tables Vol C Tables 4.2.6.8 and 6.1.1.4'
N N 0.0061 0.0033 'International Tables Vol C Tables 4.2.6.8 and 6.1.1.4'
O O 0.0106 0.0060 'International Tables Vol C Tables 4.2.6.8 and 6.1.1.4'
S S 0.1246 0.1234 'International Tables Vol C Tables 4.2.6.8 and 6.1.1.4'

loop_
_geom_angle_atom_site_label_1
_geom_angle_atom_site_label_2
_geom_angle_atom_site_label_3
_geom_angle
O2 C2 O1 115.8(2)
O2 C2 C3 127.0(2)
O1 C2 C3 117.2(2)
C4 C3 C2 119.3(2)
C4 C3 C11 118.8(2)
C2 C3 C11 121.8(2)
C3 C4 C10 122.4(2)
C3 C4 H4A 118.8
C10 C4 H4A 118.8
C6 C5 C10 120.6(2)
C6 C5 H5A 119.7
C10 C5 H5A 119.7
C5 C6 C7 119.8(2)
C5 C6 H6A 120.1
C7 C6 H6A 120.1
C8 C7 C6 120.6(3)
C8 C7 H7A 119.7
C6 C7 H7A 119.7
C7 C8 C9 119.0(2)
C7 C8 H8A 120.5
C9 C8 H8A 120.5
C8 C9 O1 117.4(2)
C8 C9 C10 121.9(2)
O1 C9 C10 120.7(2)
C9 C10 C5 118.0(2)
C9 C10 C4 117.5(2)
C5 C10 C4 124.5(2)
O11 C11 N12 123.6(2)
O11 C11 C3 120.0(2)
N12 C11 C3 116.4(2)
N12 C13 C14 110.0(2)
N12 C13 H13A 109.7
C14 C13 H13A 109.7
N12 C13 H13B 109.7
C14 C13 H13B 109.7
H13A C13 H13B 108.2
C19 C14 C15 117.8(3)
C19 C14 C13 122.5(3)
C15 C14 C13 119.6(3)
C14 C15 C16 122.2(3)
C14 C15 H15A 118.9
C16 C15 H15A 118.9
C17 C16 C15 117.8(4)
C17 C16 H16A 121.1
C15 C16 H16A 121.1
C16 C17 C18 127.0(6)
C16 C17 H17A 116.5
C18 C17 H17A 116.5
C17 C18 C19 113.2(4)
C17 C18 H18A 123.4
C19 C18 H18A 123.4
C14 C19 C18 122.0(4)
C14 C19 H19A 119.0
C18 C19 H19A 119.0
N23 C22 N22 124.8(2)
N23 C22 S21 115.98(18)
N22 C22 S21 119.18(18)
C25 C24 C29 119.0(3)
C25 C24 H24A 120.5
C29 C24 H24A 120.5
C24 C25 C26 121.6(3)
C24 C25 H25A 119.2
C26 C25 H25A 119.2
C27 C26 C25 119.8(3)
C27 C26 H26A 120.1
C25 C26 H26A 120.1
C26 C27 C28 119.3(3)
C26 C27 H27A 120.3
C28 C27 H27A 120.3
C27 C28 C29 120.9(2)
C27 C28 S21 129.3(2)
C29 C28 S21 109.78(18)
N23 C29 C24 125.0(2)
N23 C29 C28 115.6(2)
C24 C29 C28 119.4(2)
C11 N12 C13 123.8(2)
C11 N12 H12A 118.1
C13 N12 H12A 118.1
C22 N22 H22A 120.0
C22 N22 H22B 120.0
H22A N22 H22B 120.0
C22 N23 C29 109.9(2)
C2 O1 C9 122.87(18)
C28 S21 C22 88.64(12)

loop_
_geom_bond_atom_site_label_1
_geom_bond_atom_site_label_2
_geom_bond_site_symmetry_2
_geom_bond_distance
_geom_bond_publ_flag
C2 O2 . 1.209(3) ?
C2 O1 . 1.366(3) ?
C2 C3 . 1.461(3) ?
C3 C4 . 1.339(3) ?
C3 C11 . 1.500(3) ?
C4 C10 . 1.427(3) ?
C4 H4A . 0.9300 ?
C5 C6 . 1.361(3) ?
C5 C10 . 1.394(3) ?
C5 H5A . 0.9300 ?
C6 C7 . 1.391(3) ?
C6 H6A . 0.9300 ?
C7 C8 . 1.362(3) ?
C7 H7A . 0.9300 ?
C8 C9 . 1.370(3) ?
C8 H8A . 0.9300 ?
C9 O1 . 1.372(2) ?
C9 C10 . 1.382(3) ?
C11 O11 . 1.231(3) ?
C11 N12 . 1.323(3) ?
C13 N12 . 1.458(3) ?
C13 C14 . 1.494(3) ?
C13 H13A . 0.9700 ?
C13 H13B . 0.9700 ?
C14 C19 . 1.338(4) ?
C14 C15 . 1.351(3) ?
C15 C16 . 1.357(4) ?
C15 H15A . 0.9300 ?
C16 C17 . 1.291(6) ?
C16 H16A . 0.9300 ?
C17 C18 . 1.339(8) ?
C17 H17A . 0.9300 ?
C18 C19 . 1.440(7) ?
C18 H18A . 0.9300 ?
C19 H19A . 0.9300 ?
C22 N23 . 1.306(3) ?
C22 N22 . 1.338(3) ?
C22 S21 . 1.759(2) ?
C24 C25 . 1.375(4) ?
C24 C29 . 1.392(3) ?
C24 H24A . 0.9300 ?
C25 C26 . 1.392(4) ?
C25 H25A . 0.9300 ?
C26 C27 . 1.373(4) ?
C26 H26A . 0.9300 ?
C27 C28 . 1.387(3) ?
C27 H27A . 0.9300 ?
C28 C29 . 1.400(3) ?
C28 S21 . 1.726(3) ?
C29 N23 . 1.384(3) ?
N12 H12A . 0.8600 ?
N22 H22A . 0.8600 ?
N22 H22B . 0.8600 ?

loop_
_geom_hbond_atom_site_label_D
_geom_hbond_atom_site_label_H
_geom_hbond_atom_site_label_A
_geom_hbond_site_symmetry_A
_geom_hbond_distance_DH
_geom_hbond_distance_HA
_geom_hbond_distance_DA
_geom_hbond_angle_DHA
_geom_hbond_publ_flag
N12 H12A O2 . 0.86 1.99 2.700(3) 139 yes
N22 H22A N23 2_666 0.86 2.21 3.069(3) 176 yes
N22 H22B O11 . 0.86 2.18 2.902(3) 142 yes
C4 H4A O2 1_655 0.93 2.60 3.417(3) 147 yes
C4 H4A O11 . 0.93 2.43 2.764(3) 101 yes
C13 H13A O11 . 0.97 2.45 2.823(4) 103 yes

loop_
_geom_torsion_atom_site_label_1
_geom_torsion_atom_site_label_2
_geom_torsion_atom_site_label_3
_geom_torsion_atom_site_label_4
_geom_torsion
O2 C2 C3 C4 179.8(2)
O1 C2 C3 C4 0.1(3)
O2 C2 C3 C11 -2.9(4)
O1 C2 C3 C11 177.45(18)
C2 C3 C4 C10 -1.3(3)
C11 C3 C4 C10 -178.75(18)
C10 C5 C6 C7 1.8(4)
C5 C6 C7 C8 -0.8(4)
C6 C7 C8 C9 -0.3(4)
C7 C8 C9 O1 -179.4(2)
C7 C8 C9 C10 0.5(4)
C8 C9 C10 C5 0.4(3)
O1 C9 C10 C5 -179.69(19)
C8 C9 C10 C4 179.9(2)
O1 C9 C10 C4 -0.2(3)
C6 C5 C10 C9 -1.5(3)
C6 C5 C10 C4 179.0(2)
C3 C4 C10 C9 1.4(3)
C3 C4 C10 C5 -179.2(2)
C4 C3 C11 O11 -4.6(3)
C2 C3 C11 O11 178.1(2)
C4 C3 C11 N12 173.1(2)
C2 C3 C11 N12 -4.3(3)
N12 C13 C14 C19 90.3(3)
N12 C13 C14 C15 -88.4(3)
C19 C14 C15 C16 -0.6(4)
C13 C14 C15 C16 178.2(3)
C14 C15 C16 C17 1.2(5)
C15 C16 C17 C18 -0.5(8)
C16 C17 C18 C19 -0.7(9)
C15 C14 C19 C18 -0.7(5)
C13 C14 C19 C18 -179.4(3)
C17 C18 C19 C14 1.3(7)
C29 C24 C25 C26 1.2(4)
C24 C25 C26 C27 -1.3(4)
C25 C26 C27 C28 0.4(4)
C26 C27 C28 C29 0.5(4)
C26 C27 C28 S21 -178.4(2)
C25 C24 C29 N23 178.7(2)
C25 C24 C29 C28 -0.3(3)
C27 C28 C29 N23 -179.6(2)
S21 C28 C29 N23 -0.5(3)
C27 C28 C29 C24 -0.6(3)
S21 C28 C29 C24 178.56(17)
O11 C11 N12 C13 5.0(4)
C3 C11 N12 C13 -172.6(2)
C14 C13 N12 C11 127.0(3)
N22 C22 N23 C29 178.2(2)
S21 C22 N23 C29 -2.0(2)
C24 C29 N23 C22 -177.4(2)
C28 C29 N23 C22 1.6(3)
O2 C2 O1 C9 -178.64(19)
C3 C2 O1 C9 1.1(3)
C8 C9 O1 C2 178.9(2)
C10 C9 O1 C2 -1.0(3)
C27 C28 S21 C22 178.5(2)
C29 C28 S21 C22 -0.50(17)
N23 C22 S21 C28 1.51(18)
N22 C22 S21 C28 -178.70(19)

loop_
_cod_related_entry_id
_cod_related_entry_database
_cod_related_entry_code
1 ChemSpider 21131306
